data_7106881
loop_
_publ_author_name
'Daniel Mendoza-Espinosa'
'Gael Ung'
'Bruno Donnadieu'
'Guy Bertrand'

_publ_section_title
;
 Mesoionic thiazol-5-ylidenes as ligands for transition metal complexes
;
_journal_name_full Chem.Commun.
_journal_page_first 10614
_journal_paper_doi 10.1039/c1cc14165a
_journal_volume 47
_journal_year 2011
_chemical_formula_moiety C24H22NS,C3H6O,H2O,Br
_chemical_formula_sum 'C27 H30 Br N O2 S'
_chemical_formula_weight 512.49
_chemical_name_systematic
;
?
;
_space_group_IT_number 14
_symmetry_cell_setting monoclinic
_symmetry_space_group_name_Hall '-P 2ybc'
_symmetry_space_group_name_H-M 'P 1 21/c 1'
_atom_sites_solution_hydrogens geom
_atom_sites_solution_primary direct
_atom_sites_solution_secondary difmap
_audit_creation_method SHELXL-97
_cell_angle_alpha 90.00
_cell_angle_beta 104.693(2)
_cell_angle_gamma 90.00
_cell_formula_units_Z 4
_cell_length_a 9.4960(14)
_cell_length_b 28.054(4)
_cell_length_c 9.6399(14)
_cell_measurement_reflns_used 8162
_cell_measurement_temperature 100(2)
_cell_measurement_theta_max 28.98
_cell_measurement_theta_min 3.06
_cell_volume 2484.1(6)
_computing_cell_refinement 'Bruker SAINT'
_computing_data_collection 'Bruker APEX2'
_computing_data_reduction 'Bruker SAINT'
_computing_molecular_graphics 'Bruker SHELXTL'
_computing_publication_material 'Bruker SHELXTL'
_computing_structure_refinement 'SHELXL-97 (Sheldrick, 1997)'
_computing_structure_solution 'SHELXS-97 (Sheldrick, 2008)'
_diffrn_ambient_temperature 100(2)
_diffrn_measured_fraction_theta_full 0.927
_diffrn_measured_fraction_theta_max 0.927
_diffrn_measurement_device_type 'Bruker APEX-II CCD'
_diffrn_measurement_method '\f and \w scans'
_diffrn_radiation_monochromator graphite
_diffrn_radiation_source 'fine-focus sealed tube'
_diffrn_radiation_type MoK\a
_diffrn_radiation_wavelength 0.71073
_diffrn_reflns_av_R_equivalents 0.0276
_diffrn_reflns_av_sigmaI/netI 0.0318
_diffrn_reflns_limit_h_max 12
_diffrn_reflns_limit_h_min -12
_diffrn_reflns_limit_k_max 37
_diffrn_reflns_limit_k_min -37
_diffrn_reflns_limit_l_max 8
_diffrn_reflns_limit_l_min -13
_diffrn_reflns_number 20859
_diffrn_reflns_theta_full 29.28
_diffrn_reflns_theta_max 29.28
_diffrn_reflns_theta_min 2.22
_diffrn_standards_number 0
_exptl_absorpt_coefficient_mu 1.763
_exptl_absorpt_correction_T_max 0.8435
_exptl_absorpt_correction_T_min 0.6024
_exptl_absorpt_correction_type none
_exptl_crystal_colour Colorless
_exptl_crystal_density_diffrn 1.370
_exptl_crystal_density_meas 0
_exptl_crystal_density_method 'not measured'
_exptl_crystal_description Block
_exptl_crystal_F_000 1064
_exptl_crystal_size_max 0.32
_exptl_crystal_size_mid 0.17
_exptl_crystal_size_min 0.10
_refine_diff_density_max 0.476
_refine_diff_density_min -0.361
_refine_diff_density_rms 0.096
_refine_ls_extinction_method none
_refine_ls_goodness_of_fit_ref 1.120
_refine_ls_hydrogen_treatment mixed
_refine_ls_matrix_type full
_refine_ls_number_parameters 378
_refine_ls_number_reflns 6277
_refine_ls_number_restraints 0
_refine_ls_restrained_S_all 1.120
_refine_ls_R_factor_all 0.0459
_refine_ls_R_factor_gt 0.0319
_refine_ls_shift/su_max 0.001
_refine_ls_shift/su_mean 0.000
_refine_ls_structure_factor_coef Fsqd
_refine_ls_weighting_details 'calc w=1/[\s^2^(Fo^2^)+(0.0709P)^2^+0.5969P] where P=(Fo^2^+2Fc^2^)/3'
_refine_ls_weighting_scheme calc
_refine_ls_wR_factor_gt 0.0887
_refine_ls_wR_factor_ref 0.1178
_reflns_number_gt 5167
_reflns_number_total 6277
_reflns_threshold_expression >2sigma(I)
_cod_data_source_file c1cc14165a.txt
_cod_data_source_block shelxl
_cod_original_sg_symbol_Hall -P2ybc
_cod_original_sg_symbol_H-M P2(1)/c
_cod_database_code 7106881

loop_
_symmetry_equiv_pos_as_xyz
'x, y, z'
'-x, y+1/2, -z+1/2'
'-x, -y, -z'
'x, -y-1/2, z-1/2'

loop_
_atom_site_label
_atom_site_type_symbol
_atom_site_fract_x
_atom_site_fract_y
_atom_site_fract_z
_atom_site_U_iso_or_equiv
_atom_site_adp_type
_atom_site_occupancy
_atom_site_symmetry_multiplicity
_atom_site_calc_flag
_atom_site_refinement_flags
_atom_site_disorder_assembly
_atom_site_disorder_group
Br1 Br 0.74437(2) 0.299004(8) 0.12872(3) 0.02022(9) Uani 1 1 d . . .
S1A S 0.53240(9) 0.20868(4) 0.23735(13) 0.0161(2) Uani 0.80 1 d P A 1
C1A C 0.5693(6) 0.1750(2) 0.1021(7) 0.0180(14) Uiso 0.80 1 d P A 1
S1B S 0.5900(5) 0.1840(2) 0.1085(6) 0.0189(10) Uani 0.20 1 d P A 2
C1B C 0.500(2) 0.2054(9) 0.232(3) 0.0180(14) Uiso 0.20 1 d P A 2
O1 O 0.7943(4) 0.46740(9) 1.0414(4) 0.0700(9) Uani 1 1 d . . .
N1 N 0.35191(18) 0.14560(6) 0.1210(2) 0.0124(4) Uani 1 1 d . A .
C2 C 0.3747(2) 0.17953(8) 0.2252(2) 0.0140(4) Uani 1 1 d . . .
C3 C 0.4621(2) 0.14267(8) 0.0490(2) 0.0145(4) Uani 1 1 d . . .
C4 C 0.4622(2) 0.10951(8) -0.0693(2) 0.0143(4) Uani 1 1 d . A .
C5 C 0.4116(2) 0.06246(8) -0.0725(3) 0.0171(4) Uani 1 1 d . . .
C6 C 0.4176(3) 0.03302(8) -0.1868(3) 0.0197(5) Uani 1 1 d . A .
C7 C 0.4747(3) 0.04931(9) -0.2971(3) 0.0201(5) Uani 1 1 d . . .
C8 C 0.5280(3) 0.09552(9) -0.2924(3) 0.0201(5) Uani 1 1 d . A .
C9 C 0.5212(2) 0.12558(8) -0.1798(3) 0.0177(4) Uani 1 1 d . . .
C10 C 0.2769(2) 0.19040(8) 0.3174(2) 0.0137(4) Uani 1 1 d . A .
C11 C 0.3395(2) 0.19742(8) 0.4639(3) 0.0160(4) Uani 1 1 d . . .
C12 C 0.2505(3) 0.20660(8) 0.5548(3) 0.0176(4) Uani 1 1 d . A .
C13 C 0.1001(3) 0.20970(8) 0.5013(3) 0.0182(5) Uani 1 1 d . . .
C14 C 0.0392(3) 0.20425(8) 0.3553(3) 0.0173(5) Uani 1 1 d . A .
C15 C 0.1258(2) 0.19436(8) 0.2622(3) 0.0156(4) Uani 1 1 d . . .
C16 C 0.2203(2) 0.11630(7) 0.0885(2) 0.0128(4) Uani 1 1 d . . .
C17 C 0.2069(2) 0.08110(8) 0.1866(2) 0.0144(4) Uani 1 1 d . A .
C18 C 0.0754(2) 0.05616(8) 0.1583(3) 0.0160(4) Uani 1 1 d . . .
C19 C -0.0376(2) 0.06604(8) 0.0372(3) 0.0165(4) Uani 1 1 d . A .
C20 C -0.0165(2) 0.10072(8) -0.0593(3) 0.0165(4) Uani 1 1 d . . .
C21 C 0.1121(2) 0.12680(8) -0.0359(2) 0.0138(4) Uani 1 1 d . A .
C22 C 0.3269(3) 0.06982(9) 0.3181(3) 0.0192(5) Uani 1 1 d . . .
C23 C -0.1814(3) 0.04021(9) 0.0122(3) 0.0244(5) Uani 1 1 d . . .
C24 C 0.1321(3) 0.16502(8) -0.1386(3) 0.0179(5) Uani 1 1 d . . .
C25 C 0.8632(4) 0.43651(10) 1.0005(4) 0.0361(7) Uani 1 1 d . . .
C26 C 1.0206(4) 0.42861(14) 1.0662(4) 0.0459(8) Uani 1 1 d . . .
C27 C 0.7929(4) 0.40381(12) 0.8810(4) 0.0375(7) Uani 1 1 d . . .
O1W O 0.8409(2) 0.20215(6) 0.9865(2) 0.0264(4) Uani 1 1 d . . .
H5 H 0.376(3) 0.0492(11) -0.006(4) 0.0333(16) Uiso 1 1 d . . .
H6 H 0.379(3) 0.0035(11) -0.188(3) 0.0333(16) Uiso 1 1 d . . .
H7 H 0.480(3) 0.0304(11) -0.367(4) 0.0333(16) Uiso 1 1 d . . .
H8 H 0.570(3) 0.1060(11) -0.364(4) 0.0333(16) Uiso 1 1 d . . .
H9 H 0.551(3) 0.1575(11) -0.177(4) 0.0333(16) Uiso 1 1 d . . .
H11 H 0.433(4) 0.1950(11) 0.509(4) 0.0333(16) Uiso 1 1 d . . .
H12 H 0.283(4) 0.2132(12) 0.650(4) 0.0333(16) Uiso 1 1 d . . .
H13 H 0.046(3) 0.2169(12) 0.562(4) 0.0333(16) Uiso 1 1 d . . .
H14 H -0.046(4) 0.2099(11) 0.325(4) 0.0333(16) Uiso 1 1 d . . .
H15 H 0.089(4) 0.1937(11) 0.164(4) 0.0333(16) Uiso 1 1 d . . .
H18 H 0.063(3) 0.0308(11) 0.227(4) 0.0333(16) Uiso 1 1 d . . .
H20 H -0.092(3) 0.1088(11) -0.158(4) 0.0333(16) Uiso 1 1 d . . .
H22A H 0.330(3) 0.0897(12) 0.393(4) 0.0333(16) Uiso 1 1 d . . .
H22B H 0.422(4) 0.0645(11) 0.296(3) 0.0333(16) Uiso 1 1 d . . .
H22C H 0.313(3) 0.0381(11) 0.367(4) 0.0333(16) Uiso 1 1 d . . .
H23A H -0.255(3) 0.0589(11) 0.046(4) 0.0333(16) Uiso 1 1 d . . .
H23B H -0.176(3) 0.0098(12) 0.067(4) 0.0333(16) Uiso 1 1 d . . .
H23C H -0.226(3) 0.0309(12) -0.087(4) 0.0333(16) Uiso 1 1 d . . .
H24A H 0.168(4) 0.1944(11) -0.100(4) 0.0333(16) Uiso 1 1 d . . .
H24B H 0.042(4) 0.1747(11) -0.202(4) 0.0333(16) Uiso 1 1 d . . .
H24C H 0.194(3) 0.1564(11) -0.207(4) 0.0333(16) Uiso 1 1 d . . .
H26A H 1.081(4) 0.4424(12) 1.019(4) 0.0333(16) Uiso 1 1 d . . .
H26B H 1.053(3) 0.3944(12) 1.081(3) 0.0333(16) Uiso 1 1 d . . .
H26C H 1.062(4) 0.4442(12) 1.142(4) 0.0333(16) Uiso 1 1 d . . .
H27A H 0.787(3) 0.3718(12) 0.926(4) 0.0333(16) Uiso 1 1 d . . .
H27B H 0.854(4) 0.4021(11) 0.822(4) 0.0333(16) Uiso 1 1 d . . .
H27C H 0.703(4) 0.4200(11) 0.844(4) 0.0333(16) Uiso 1 1 d . . .
H12W H 0.8210 0.2331 1.0042 0.0333(16) Uiso 1 1 d . . .
H112 H 0.8228 0.2023 0.8886 0.0333(16) Uiso 1 1 d . . .
H1A H 0.6524 0.1809 0.0629 0.0333(16) Uiso 1 1 d . . .

loop_
_atom_site_aniso_label
_atom_site_aniso_U_11
_atom_site_aniso_U_22
_atom_site_aniso_U_33
_atom_site_aniso_U_23
_atom_site_aniso_U_13
_atom_site_aniso_U_12
Br1 0.01370(12) 0.02686(14) 0.01927(14) -0.00365(9) 0.00266(9) 0.00047(8)
S1A 0.0119(5) 0.0207(4) 0.0162(4) -0.0032(3) 0.0043(4) -0.0050(4)
S1B 0.0118(17) 0.019(2) 0.027(2) -0.0061(16) 0.0068(14) -0.0064(16)
O1 0.090(2) 0.0380(13) 0.098(2) -0.0125(14) 0.0531(19) 0.0145(14)
N1 0.0109(8) 0.0138(8) 0.0122(9) 0.0014(7) 0.0023(7) -0.0021(6)
C2 0.0132(9) 0.0162(10) 0.0117(11) 0.0018(8) 0.0016(8) -0.0003(8)
C3 0.0124(9) 0.0167(10) 0.0148(11) 0.0021(8) 0.0039(8) 0.0009(8)
C4 0.0109(9) 0.0175(10) 0.0137(11) 0.0001(8) 0.0018(8) 0.0009(7)
C5 0.0156(10) 0.0191(11) 0.0175(12) 0.0021(9) 0.0060(9) -0.0008(8)
C6 0.0192(11) 0.0171(10) 0.0231(13) -0.0014(9) 0.0058(9) -0.0005(9)
C7 0.0230(11) 0.0231(11) 0.0138(11) -0.0024(9) 0.0040(9) 0.0040(9)
C8 0.0228(11) 0.0252(12) 0.0138(12) 0.0033(9) 0.0072(9) 0.0032(9)
C9 0.0167(10) 0.0191(11) 0.0182(12) 0.0026(9) 0.0061(9) -0.0001(8)
C10 0.0139(10) 0.0136(9) 0.0140(11) 0.0013(8) 0.0042(8) -0.0005(7)
C11 0.0132(10) 0.0178(10) 0.0158(11) -0.0001(8) 0.0015(8) -0.0011(8)
C12 0.0205(11) 0.0193(10) 0.0129(11) 0.0001(8) 0.0041(9) -0.0004(8)
C13 0.0198(11) 0.0182(10) 0.0193(12) 0.0008(9) 0.0098(9) 0.0000(8)
C14 0.0118(10) 0.0182(10) 0.0217(12) 0.0004(9) 0.0038(9) 0.0012(8)
C15 0.0137(10) 0.0171(10) 0.0145(11) 0.0001(8) 0.0009(8) -0.0005(8)
C16 0.0094(9) 0.0157(10) 0.0134(10) -0.0015(8) 0.0032(8) -0.0022(7)
C17 0.0140(9) 0.0153(10) 0.0141(11) 0.0006(8) 0.0039(8) 0.0010(8)
C18 0.0163(10) 0.0155(10) 0.0178(11) 0.0014(8) 0.0071(9) -0.0020(8)
C19 0.0131(10) 0.0162(10) 0.0208(12) -0.0033(8) 0.0054(9) -0.0027(8)
C20 0.0132(10) 0.0197(10) 0.0161(11) -0.0023(8) 0.0030(8) 0.0013(8)
C21 0.0146(9) 0.0157(10) 0.0114(10) 0.0000(8) 0.0042(8) 0.0013(8)
C22 0.0173(10) 0.0223(11) 0.0157(12) 0.0059(9) 0.0002(9) 0.0006(9)
C23 0.0139(11) 0.0246(12) 0.0343(15) -0.0016(11) 0.0054(10) -0.0049(9)
C24 0.0176(10) 0.0200(11) 0.0146(11) 0.0044(9) 0.0016(9) -0.0006(8)
C25 0.0539(18) 0.0202(12) 0.0421(18) 0.0044(12) 0.0267(15) 0.0028(12)
C26 0.060(2) 0.0440(19) 0.0324(19) 0.0032(15) 0.0088(16) -0.0040(17)
C27 0.0379(16) 0.0342(15) 0.0429(19) 0.0071(13) 0.0146(14) 0.0040(13)
O1W 0.0260(9) 0.0284(9) 0.0251(10) -0.0018(7) 0.0069(8) -0.0004(7)

loop_
_atom_type_symbol
_atom_type_description
_atom_type_scat_dispersion_real
_atom_type_scat_dispersion_imag
_atom_type_scat_source
C C 0.0033 0.0016 'International Tables Vol C Tables 4.2.6.8 and 6.1.1.4'
H H 0.0000 0.0000 'International Tables Vol C Tables 4.2.6.8 and 6.1.1.4'
N N 0.0061 0.0033 'International Tables Vol C Tables 4.2.6.8 and 6.1.1.4'
O O 0.0106 0.0060 'International Tables Vol C Tables 4.2.6.8 and 6.1.1.4'
S S 0.1246 0.1234 'International Tables Vol C Tables 4.2.6.8 and 6.1.1.4'
Br Br -0.2901 2.4595 'International Tables Vol C Tables 4.2.6.8 and 6.1.1.4'

loop_
_geom_angle_atom_site_label_1
_geom_angle_atom_site_label_2
_geom_angle_atom_site_label_3
_geom_angle
C2 S1A C1A 91.7(2)
C3 C1A S1A 112.0(4)
C3 C1A H1A 124.7(6)
S1A C1A H1A 123.0(4)
C3 S1B C1B 91.9(8)
C3 S1B H1A 107.5(5)
C1B S1B H1A 160.6(9)
C2 C1B S1B 110.6(15)
C2 N1 C3 114.16(17)
C2 N1 C16 121.25(18)
C3 N1 C16 124.58(18)
N1 C2 C1B 112.2(11)
N1 C2 C10 125.77(19)
C1B C2 C10 121.9(11)
N1 C2 S1A 111.27(16)
C1B C2 S1A 3.0(10)
C10 C2 S1A 122.95(17)
C1A C3 N1 110.9(3)
C1A C3 C4 124.4(3)
N1 C3 C4 124.75(19)
C1A C3 S1B 2.5(4)
N1 C3 S1B 111.1(2)
C4 C3 S1B 124.1(2)
C9 C4 C5 119.2(2)
C9 C4 C3 117.8(2)
C5 C4 C3 123.0(2)
C6 C5 C4 119.6(2)
C6 C5 H5 115(2)
C4 C5 H5 125(2)
C7 C6 C5 121.0(2)
C7 C6 H6 122(2)
C5 C6 H6 117(2)
C6 C7 C8 119.5(2)
C6 C7 H7 120(2)
C8 C7 H7 120(2)
C7 C8 C9 120.2(2)
C7 C8 H8 119(2)
C9 C8 H8 120(2)
C8 C9 C4 120.5(2)
C8 C9 H9 122(2)
C4 C9 H9 118(2)
C11 C10 C15 120.2(2)
C11 C10 C2 117.84(19)
C15 C10 C2 121.9(2)
C12 C11 C10 119.5(2)
C12 C11 H11 114(2)
C10 C11 H11 127(2)
C11 C12 C13 120.6(2)
C11 C12 H12 125(2)
C13 C12 H12 114(2)
C14 C13 C12 119.5(2)
C14 C13 H13 122(2)
C12 C13 H13 119(2)
C13 C14 C15 121.0(2)
C13 C14 H14 118(3)
C15 C14 H14 121(3)
C14 C15 C10 119.1(2)
C14 C15 H15 122(2)
C10 C15 H15 118(2)
C17 C16 C21 123.84(19)
C17 C16 N1 118.18(19)
C21 C16 N1 117.91(19)
C16 C17 C18 116.9(2)
C16 C17 C22 122.64(19)
C18 C17 C22 120.4(2)
C17 C18 C19 121.5(2)
C17 C18 H18 118.2(18)
C19 C18 H18 120.3(18)
C20 C19 C18 119.0(2)
C20 C19 C23 120.4(2)
C18 C19 C23 120.6(2)
C21 C20 C19 121.8(2)
C21 C20 H20 113.4(17)
C19 C20 H20 124.7(17)
C20 C21 C16 116.9(2)
C20 C21 C24 121.3(2)
C16 C21 C24 121.77(19)
C17 C22 H22A 114(2)
C17 C22 H22B 112.6(19)
H22A C22 H22B 114(3)
C17 C22 H22C 114.3(18)
H22A C22 H22C 99(3)
H22B C22 H22C 101(2)
C19 C23 H23A 112.3(18)
C19 C23 H23B 113.7(18)
H23A C23 H23B 103(3)
C19 C23 H23C 115.6(19)
H23A C23 H23C 107(3)
H23B C23 H23C 104(3)
C21 C24 H24A 117(2)
C21 C24 H24B 112.5(19)
H24A C24 H24B 100(3)
C21 C24 H24C 116.6(18)
H24A C24 H24C 105(3)
H24B C24 H24C 103(3)
O1 C25 C26 122.5(3)
O1 C25 C27 121.2(3)
C26 C25 C27 116.3(3)
C25 C26 H26A 115(2)
C25 C26 H26B 116.3(18)
H26A C26 H26B 106(3)
C25 C26 H26C 119(2)
H26A C26 H26C 90(3)
H26B C26 H26C 108(3)
C25 C27 H27A 106(2)
C25 C27 H27B 106(2)
H27A C27 H27B 110(3)
C25 C27 H27C 100(2)
H27A C27 H27C 117(3)
H27B C27 H27C 116(3)
H12W O1W H112 101.23(18)

loop_
_geom_bond_atom_site_label_1
_geom_bond_atom_site_label_2
_geom_bond_distance
S1A C2 1.684(2)
S1A C1A 1.716(6)
C1A C3 1.363(6)
C1A H1A 0.972(6)
S1B C3 1.672(6)
S1B C1B 1.74(3)
S1B H1A 0.827(5)
C1B C2 1.38(2)
O1 C25 1.210(4)
N1 C2 1.361(3)
N1 C3 1.397(3)
N1 C16 1.462(3)
C2 C10 1.471(3)
C3 C4 1.472(3)
C4 C9 1.398(3)
C4 C5 1.403(3)
C5 C6 1.390(3)
C5 H5 0.88(3)
C6 C7 1.388(4)
C6 H6 0.91(3)
C7 C8 1.389(4)
C7 H7 0.87(3)
C8 C9 1.389(3)
C8 H8 0.93(3)
C9 H9 0.94(3)
C10 C11 1.400(3)
C10 C15 1.402(3)
C11 C12 1.387(3)
C11 H11 0.89(4)
C12 C13 1.393(3)
C12 H12 0.91(3)
C13 C14 1.388(4)
C13 H13 0.90(3)
C14 C15 1.390(3)
C14 H14 0.80(3)
C15 H15 0.92(4)
C16 C17 1.395(3)
C16 C21 1.398(3)
C17 C18 1.397(3)
C17 C22 1.507(3)
C18 C19 1.399(3)
C18 H18 1.00(3)
C19 C20 1.395(3)
C19 C23 1.510(3)
C20 C21 1.392(3)
C20 H20 1.06(3)
C21 C24 1.504(3)
C22 H22A 0.90(3)
C22 H22B 0.99(3)
C22 H22C 1.03(3)
C23 H23A 0.99(3)
C23 H23B 1.00(3)
C23 H23C 0.98(4)
C24 H24A 0.93(3)
C24 H24B 0.96(3)
C24 H24C 1.02(3)
C25 C26 1.485(5)
C25 C27 1.492(5)
C26 H26A 0.90(4)
C26 H26B 1.01(3)
C26 H26C 0.86(4)
C27 H27A 1.01(3)
C27 H27B 0.91(4)
C27 H27C 0.95(3)
O1W H12W 0.9140(18)
O1W H112 0.915(2)
